data_4129617
loop_
_publ_author_name
'Zhang, Long'
'Lin, Yue-Jian'
'Li, Zhen-Hua'
'Jin, Guo-Xin'

_publ_section_title
;
 Rational Design of Polynuclear Organometallic Assemblies from a Simple
 Heteromultifunctional Ligand.
;
_journal_issue 42
_journal_name_full 'Journal of the American Chemical Society'
_journal_page_first 13670
_journal_page_last 13678
_journal_paper_doi 10.1021/jacs.5b08826
_journal_volume 137
_journal_year 2015
_chemical_formula_sum 'C53 H74 Cl4 F6 Ir4 N4 O11 S2'
_chemical_formula_weight 2031.88
_space_group_crystal_system orthorhombic
_space_group_IT_number 61
_space_group_name_Hall '-P 2ac 2ab'
_space_group_name_H-M_alt 'P b c a'
_atom_sites_solution_hydrogens geom
_audit_creation_method SHELXL-2013
_cell_angle_alpha 90
_cell_angle_beta 90
_cell_angle_gamma 90
_cell_formula_units_Z 8
_cell_length_a 28.391(4)
_cell_length_b 12.7043(17)
_cell_length_c 37.273(5)
_cell_measurement_reflns_used 9811
_cell_measurement_temperature 173(2)
_cell_measurement_theta_max 26.92
_cell_measurement_theta_min 2.15
_cell_volume 13444(3)
_computing_cell_refinement 'Bruker SAINT'
_computing_data_collection 'Bruker APEX2'
_computing_data_reduction 'Bruker SAINT'
_computing_molecular_graphics 'Bruker SHELXTL'
_computing_publication_material 'Bruker SHELXTL'
_computing_structure_refinement 'SHELXL-2013 (Sheldrick, 2013)'
_computing_structure_solution 'SHELXS-97 (Sheldrick, 2008)'
_diffrn_ambient_temperature 173(2)
_diffrn_measured_fraction_theta_full 0.999
_diffrn_measured_fraction_theta_max 0.996
_diffrn_measurement_device_type 'Bruker APEX-II CCD'
_diffrn_measurement_method '\f and \w scans'
_diffrn_radiation_type MoK\a
_diffrn_radiation_wavelength 0.71073
_diffrn_reflns_av_R_equivalents 0.0636
_diffrn_reflns_av_unetI/netI 0.0440
_diffrn_reflns_Laue_measured_fraction_full 0.999
_diffrn_reflns_Laue_measured_fraction_max 0.996
_diffrn_reflns_limit_h_max 29
_diffrn_reflns_limit_h_min -36
_diffrn_reflns_limit_k_max 16
_diffrn_reflns_limit_k_min -16
_diffrn_reflns_limit_l_max 47
_diffrn_reflns_limit_l_min -47
_diffrn_reflns_number 90181
_diffrn_reflns_point_group_measured_fraction_full 0.999
_diffrn_reflns_point_group_measured_fraction_max 0.996
_diffrn_reflns_theta_full 25.242
_diffrn_reflns_theta_max 26.963
_diffrn_reflns_theta_min 1.307
_exptl_absorpt_coefficient_mu 8.187
_exptl_absorpt_correction_T_max 0.746
_exptl_absorpt_correction_T_min 0.357
_exptl_absorpt_correction_type multi-scan
_exptl_absorpt_process_details sadabs
_exptl_crystal_colour black
_exptl_crystal_density_diffrn 2.008
_exptl_crystal_description rod
_exptl_crystal_F_000 7760
_exptl_crystal_size_max 0.600
_exptl_crystal_size_mid 0.180
_exptl_crystal_size_min 0.180
_platon_squeeze_details
; 
 In asymmetric unit of this data, there was disordered 
 solvent (one diethyl ether molecule) which could not be 
 restrained properly. Therefore, SQUEEZE algorithm was used 
 to omit it. 
;
_refine_diff_density_max 2.771
_refine_diff_density_min -3.282
_refine_diff_density_rms 0.262
_refine_ls_extinction_method none
_refine_ls_goodness_of_fit_ref 1.181
_refine_ls_hydrogen_treatment constr
_refine_ls_matrix_type full
_refine_ls_number_parameters 731
_refine_ls_number_reflns 14556
_refine_ls_number_restraints 86
_refine_ls_restrained_S_all 1.186
_refine_ls_R_factor_all 0.0841
_refine_ls_R_factor_gt 0.0690
_refine_ls_shift/su_max 0.005
_refine_ls_shift/su_mean 0.000
_refine_ls_structure_factor_coef Fsqd
_refine_ls_weighting_details
; 
 w=1/[\s^2^(Fo^2^)+(0.0034P)^2^+523.4138P] 
 where P=(Fo^2^+2Fc^2^)/3 
;
_refine_ls_weighting_scheme calc
_refine_ls_wR_factor_gt 0.1351
_refine_ls_wR_factor_ref 0.1399
_reflns_Friedel_coverage 0.000
_reflns_number_gt 12040
_reflns_number_total 14556
_reflns_threshold_expression 'I > 2\s(I)'
_cod_data_source_file ja5b08826_si_003.cif
_cod_data_source_block 5
_cod_database_code 4129617
_shelx_space_group_comment
; 
The symmetry employed for this shelxl refinement is uniquely defined 
by the following loop, which should always be used as a source of 
symmetry information in preference to the above space-group names. 
They are only intended as comments. 
;
_shelx_estimated_absorpt_t_min 0.084
_shelx_estimated_absorpt_t_max 0.320
_shelxl_version_number 2013-2

loop_
_space_group_symop_operation_xyz
'x, y, z'
'-x+1/2, -y, z+1/2'
'-x, y+1/2, -z+1/2'
'x+1/2, -y+1/2, -z'
'-x, -y, -z'
'x-1/2, y, -z-1/2'
'x, -y-1/2, z-1/2'
'-x-1/2, y-1/2, z'

loop_
_atom_site_label
_atom_site_type_symbol
_atom_site_fract_x
_atom_site_fract_y
_atom_site_fract_z
_atom_site_U_iso_or_equiv
_atom_site_adp_type
_atom_site_occupancy
_atom_site_site_symmetry_order
_atom_site_calc_flag
_atom_site_refinement_flags_posn
_atom_site_refinement_flags_adp
Ir1 Ir 0.16795(2) 0.02750(4) 0.38471(2) 0.02152(11) Uani 1 1 d . .
Ir2 Ir 0.16512(2) 0.33774(3) 0.30854(2) 0.01858(11) Uani 1 1 d . .
Ir3 Ir 0.17291(2) -0.05437(3) 0.17821(2) 0.01831(10) Uani 1 1 d . .
Ir4 Ir 0.15382(2) 0.25267(5) 0.10127(2) 0.03332(14) Uani 1 1 d . .
Cl1 Cl 0.24883(11) 0.3403(2) 0.30234(9) 0.0288(7) Uani 1 1 d . .
Cl2 Cl 0.25659(11) -0.0312(3) 0.17674(10) 0.0320(7) Uani 1 1 d . .
N1 N 0.1678(3) 0.2267(7) 0.2670(3) 0.017(2) Uani 1 1 d . .
N2 N 0.1727(3) 0.0602(7) 0.2188(2) 0.0173(19) Uani 1 1 d . .
N3 N 0.1721(3) 0.1949(8) 0.3358(3) 0.019(2) Uani 1 1 d . .
N4 N 0.1674(4) 0.0854(8) 0.1514(3) 0.025(2) Uani 1 1 d . .
O1 O 0.1748(3) 0.0161(6) 0.33146(19) 0.0170(16) Uani 1 1 d . U
O2 O 0.1698(3) 0.1793(6) 0.3725(2) 0.0218(17) Uani 1 1 d . U
O3 O 0.1587(3) 0.2666(7) 0.1542(2) 0.0270(19) Uani 1 1 d . U
O4 O 0.1629(3) 0.1026(7) 0.1159(2) 0.030(2) Uani 1 1 d . U
O5 O 0.4519(5) 0.4301(10) 0.3167(4) 0.079(4) Uani 1 1 d . .
O6 O 0.4299(5) 0.6090(11) 0.3113(6) 0.096(6) Uani 1 1 d . U
O7 O 0.4695(7) 0.5253(17) 0.2636(4) 0.122(8) Uani 1 1 d . .
O8 O 0.3402(11) 0.2877(19) 0.5401(5) 0.173(11) Uani 1 1 d . U
O9 O 0.3853(9) 0.317(3) 0.4898(9) 0.226(15) Uani 1 1 d D U
O10 O 0.2996(9) 0.273(2) 0.4825(6) 0.172(11) Uani 1 1 d . U
S1 S 0.45972(15) 0.5295(3) 0.30032(11) 0.0416(9) Uani 1 1 d . .
S2 S 0.3414(4) 0.2693(12) 0.5038(3) 0.181(5) Uani 1 1 d D U
F1 F 0.5300(5) 0.6603(10) 0.3018(4) 0.090(4) Uani 1 1 d . .
F2 F 0.5149(5) 0.5886(15) 0.3520(3) 0.114(6) Uani 1 1 d . .
F3 F 0.5499(5) 0.5044(12) 0.3135(5) 0.111(5) Uani 1 1 d . .
F4 F 0.3987(7) 0.1133(19) 0.5119(6) 0.167(9) Uani 1 1 d . .
F5 F 0.3227(10) 0.088(3) 0.5175(9) 0.244(14) Uani 1 1 d . .
F6 F 0.3589(11) 0.109(3) 0.4649(7) 0.261(17) Uani 1 1 d . .
C1 C 0.1735(4) 0.1250(9) 0.2782(3) 0.018(2) Uani 1 1 d . .
C2 C 0.1781(4) 0.0433(8) 0.2529(3) 0.022(3) Uani 1 1 d . U
H2 H 0.1853 -0.0257 0.2610 0.026 Uiso 1 1 calc R U
C3 C 0.1677(4) 0.1612(8) 0.2075(3) 0.015(2) Uani 1 1 d . .
C4 C 0.1659(4) 0.2421(8) 0.2317(3) 0.018(2) Uani 1 1 d . U
H4 H 0.1632 0.3121 0.2230 0.021 Uiso 1 1 calc R U
C5 C 0.1745(4) 0.1095(8) 0.3166(3) 0.019(2) Uani 1 1 d . .
C6 C 0.1630(4) 0.1756(10) 0.1694(3) 0.025(3) Uani 1 1 d . U
C7 C 0.1469(5) 0.0173(11) 0.4394(4) 0.033(3) Uani 1 1 d . .
C8 C 0.1935(5) -0.0210(12) 0.4366(4) 0.035(3) Uani 1 1 d . .
C9 C 0.1912(5) -0.1125(11) 0.4126(3) 0.031(3) Uani 1 1 d . .
C10 C 0.1449(6) -0.1257(12) 0.4015(4) 0.039(4) Uani 1 1 d . .
C11 C 0.1166(5) -0.0431(12) 0.4176(4) 0.035(3) Uani 1 1 d . .
C12 C 0.1317(8) 0.1130(16) 0.4625(5) 0.067(6) Uani 1 1 d . .
H12A H 0.1562 0.1673 0.4615 0.101 Uiso 1 1 calc R U
H12B H 0.1273 0.0904 0.4875 0.101 Uiso 1 1 calc R U
H12C H 0.1021 0.1416 0.4533 0.101 Uiso 1 1 calc R U
C13 C 0.2357(6) 0.0158(15) 0.4550(4) 0.051(4) Uani 1 1 d . .
H13A H 0.2332 0.0916 0.4594 0.077 Uiso 1 1 calc R U
H13B H 0.2634 0.0015 0.4401 0.077 Uiso 1 1 calc R U
H13C H 0.2388 -0.0212 0.4780 0.077 Uiso 1 1 calc R U
C14 C 0.2325(6) -0.1835(13) 0.4037(5) 0.052(4) Uani 1 1 d . .
H14A H 0.2362 -0.2366 0.4225 0.077 Uiso 1 1 calc R U
H14B H 0.2613 -0.1412 0.4021 0.077 Uiso 1 1 calc R U
H14C H 0.2268 -0.2184 0.3806 0.077 Uiso 1 1 calc R U
C15 C 0.1265(7) -0.2074(14) 0.3758(5) 0.059(5) Uani 1 1 d . .
H15A H 0.1502 -0.2210 0.3572 0.088 Uiso 1 1 calc R U
H15B H 0.0975 -0.1818 0.3646 0.088 Uiso 1 1 calc R U
H15C H 0.1199 -0.2727 0.3889 0.088 Uiso 1 1 calc R U
C16 C 0.0644(5) -0.0278(17) 0.4128(5) 0.059(5) Uani 1 1 d . .
H16A H 0.0569 0.0475 0.4138 0.088 Uiso 1 1 calc R U
H16B H 0.0475 -0.0647 0.4320 0.088 Uiso 1 1 calc R U
H16C H 0.0547 -0.0563 0.3895 0.088 Uiso 1 1 calc R U
C17 C 0.1335(4) 0.4751(10) 0.2843(4) 0.026(3) Uani 1 1 d . .
C18 C 0.1604(5) 0.5079(9) 0.3140(4) 0.035(3) Uani 1 1 d . U
C19 C 0.1431(5) 0.4566(9) 0.3454(4) 0.031(3) Uani 1 1 d . .
C20 C 0.1028(5) 0.3932(10) 0.3350(4) 0.031(3) Uani 1 1 d . .
C21 C 0.0970(4) 0.4053(9) 0.2978(4) 0.027(3) Uani 1 1 d . .
C22 C 0.1388(6) 0.5150(11) 0.2460(4) 0.040(4) Uani 1 1 d . .
H22A H 0.1222 0.5823 0.2434 0.060 Uiso 1 1 calc R U
H22B H 0.1253 0.4635 0.2293 0.060 Uiso 1 1 calc R U
H22C H 0.1723 0.5250 0.2405 0.060 Uiso 1 1 calc R U
C23 C 0.2006(6) 0.5831(11) 0.3125(5) 0.051(5) Uani 1 1 d . .
H23A H 0.2160 0.5782 0.2890 0.076 Uiso 1 1 calc R U
H23B H 0.2234 0.5657 0.3313 0.076 Uiso 1 1 calc R U
H23C H 0.1890 0.6549 0.3162 0.076 Uiso 1 1 calc R U
C24 C 0.1584(7) 0.4749(18) 0.3836(6) 0.072(6) Uani 1 1 d . .
H24A H 0.1915 0.4970 0.3840 0.108 Uiso 1 1 calc R U
H24B H 0.1549 0.4096 0.3973 0.108 Uiso 1 1 calc R U
H24C H 0.1388 0.5300 0.3944 0.108 Uiso 1 1 calc R U
C25 C 0.0715(6) 0.3305(12) 0.3589(5) 0.046(4) Uani 1 1 d . .
H25A H 0.0522 0.2830 0.3444 0.068 Uiso 1 1 calc R U
H25B H 0.0511 0.3781 0.3726 0.068 Uiso 1 1 calc R U
H25C H 0.0908 0.2891 0.3756 0.068 Uiso 1 1 calc R U
C26 C 0.0595(5) 0.3580(12) 0.2746(4) 0.039(4) Uani 1 1 d . .
H26A H 0.0497 0.2902 0.2847 0.058 Uiso 1 1 calc R U
H26B H 0.0720 0.3472 0.2504 0.058 Uiso 1 1 calc R U
H26C H 0.0324 0.4056 0.2736 0.058 Uiso 1 1 calc R U
C27 C 0.1742(4) -0.2226(8) 0.1916(3) 0.024(3) Uani 1 1 d . .
C28 C 0.1742(5) -0.2079(9) 0.1524(3) 0.026(3) Uani 1 1 d . .
C29 C 0.1321(5) -0.1541(11) 0.1426(4) 0.034(3) Uani 1 1 d . .
C30 C 0.1061(4) -0.1322(10) 0.1751(4) 0.026(3) Uani 1 1 d . .
C31 C 0.1314(4) -0.1753(10) 0.2048(4) 0.027(3) Uani 1 1 d . .
C32 C 0.2129(5) -0.2709(10) 0.2133(4) 0.038(4) Uani 1 1 d . .
H32A H 0.2428 -0.2363 0.2076 0.056 Uiso 1 1 calc R U
H32B H 0.2152 -0.3461 0.2077 0.056 Uiso 1 1 calc R U
H32C H 0.2061 -0.2620 0.2389 0.056 Uiso 1 1 calc R U
C33 C 0.2127(6) -0.2511(12) 0.1294(4) 0.045(4) Uani 1 1 d . .
H33A H 0.2060 -0.2350 0.1042 0.067 Uiso 1 1 calc R U
H33B H 0.2144 -0.3276 0.1325 0.067 Uiso 1 1 calc R U
H33C H 0.2427 -0.2192 0.1363 0.067 Uiso 1 1 calc R U
C34 C 0.1180(7) -0.1299(15) 0.1047(4) 0.052(4) Uani 1 1 d . .
H34A H 0.1089 -0.0556 0.1029 0.078 Uiso 1 1 calc R U
H34B H 0.0913 -0.1744 0.0979 0.078 Uiso 1 1 calc R U
H34C H 0.1446 -0.1437 0.0887 0.078 Uiso 1 1 calc R U
C35 C 0.0579(5) -0.0826(12) 0.1760(5) 0.043(4) Uani 1 1 d . .
H35A H 0.0571 -0.0225 0.1595 0.065 Uiso 1 1 calc R U
H35B H 0.0510 -0.0586 0.2004 0.065 Uiso 1 1 calc R U
H35C H 0.0343 -0.1346 0.1686 0.065 Uiso 1 1 calc R U
C36 C 0.1147(5) -0.1764(11) 0.2423(4) 0.034(3) Uani 1 1 d . .
H36A H 0.1011 -0.1078 0.2483 0.052 Uiso 1 1 calc R U
H36B H 0.1412 -0.1911 0.2584 0.052 Uiso 1 1 calc R U
H36C H 0.0907 -0.2313 0.2452 0.052 Uiso 1 1 calc R U
C37 C 0.1733(6) 0.2780(15) 0.0472(4) 0.050(4) Uani 1 1 d . .
C38 C 0.1803(6) 0.3732(12) 0.0660(4) 0.046(4) Uani 1 1 d . .
C39 C 0.1384(6) 0.4082(16) 0.0816(5) 0.057(5) Uani 1 1 d . .
C40 C 0.1027(6) 0.3360(16) 0.0712(5) 0.055(5) Uani 1 1 d . .
C41 C 0.1243(7) 0.2565(15) 0.0494(4) 0.052(4) Uani 1 1 d . .
C42 C 0.2098(9) 0.214(2) 0.0275(5) 0.092(9) Uani 1 1 d . .
H42A H 0.2253 0.2588 0.0096 0.139 Uiso 1 1 calc R U
H42B H 0.1946 0.1546 0.0156 0.139 Uiso 1 1 calc R U
H42C H 0.2333 0.1885 0.0447 0.139 Uiso 1 1 calc R U
C43 C 0.2274(7) 0.429(2) 0.0699(6) 0.086(8) Uani 1 1 d . .
H43A H 0.2525 0.3854 0.0598 0.130 Uiso 1 1 calc R U
H43B H 0.2338 0.4425 0.0953 0.130 Uiso 1 1 calc R U
H43C H 0.2263 0.4966 0.0570 0.130 Uiso 1 1 calc R U
C44 C 0.1329(9) 0.5069(15) 0.1044(6) 0.077(7) Uani 1 1 d . .
H44A H 0.1602 0.5142 0.1202 0.115 Uiso 1 1 calc R U
H44B H 0.1042 0.5015 0.1188 0.115 Uiso 1 1 calc R U
H44C H 0.1308 0.5687 0.0887 0.115 Uiso 1 1 calc R U
C45 C 0.0524(7) 0.349(2) 0.0815(7) 0.087(8) Uani 1 1 d . .
H45A H 0.0373 0.3999 0.0653 0.131 Uiso 1 1 calc R U
H45B H 0.0505 0.3756 0.1062 0.131 Uiso 1 1 calc R U
H45C H 0.0362 0.2814 0.0798 0.131 Uiso 1 1 calc R U
C46 C 0.0993(11) 0.167(2) 0.0328(6) 0.111(10) Uani 1 1 d . .
H46A H 0.0721 0.1480 0.0476 0.166 Uiso 1 1 calc R U
H46B H 0.1207 0.1071 0.0308 0.166 Uiso 1 1 calc R U
H46C H 0.0884 0.1877 0.0088 0.166 Uiso 1 1 calc R U
C47 C 0.5163(6) 0.5720(13) 0.3169(5) 0.050(4) Uani 1 1 d . .
C48 C 0.3548(6) 0.1381(12) 0.4975(4) 0.040(4) Uani 1 1 d D U
C49 C 0.5012(6) 0.2090(13) 0.2968(5) 0.046(4) Uani 1 1 d . .
H49A H 0.5110 0.1757 0.2739 0.055 Uiso 1 1 calc R U
H49B H 0.4883 0.2794 0.2911 0.055 Uiso 1 1 calc R U
Cl3 Cl 0.55044(16) 0.2240(4) 0.32405(15) 0.0620(12) Uani 1 1 d . .
Cl4 Cl 0.45687(18) 0.1326(4) 0.31633(18) 0.0781(17) Uani 1 1 d . .

loop_
_atom_site_aniso_label
_atom_site_aniso_U_11
_atom_site_aniso_U_22
_atom_site_aniso_U_33
_atom_site_aniso_U_23
_atom_site_aniso_U_13
_atom_site_aniso_U_12
Ir1 0.0311(3) 0.0171(2) 0.0163(2) -0.00110(17) 0.00006(19) -0.00097(19)
Ir2 0.0225(2) 0.00959(19) 0.0236(2) -0.00217(17) -0.00056(18) 0.00016(17)
Ir3 0.0235(2) 0.0140(2) 0.0174(2) -0.00161(17) 0.00094(18) -0.00092(18)
Ir4 0.0384(3) 0.0382(3) 0.0233(3) 0.0122(2) -0.0016(2) 0.0054(2)
Cl1 0.0220(14) 0.0235(15) 0.0409(18) -0.0037(14) 0.0004(13) -0.0012(12)
Cl2 0.0246(16) 0.0256(16) 0.0457(19) -0.0050(14) 0.0054(14) -0.0037(13)
N1 0.009(4) 0.010(4) 0.031(5) 0.008(4) -0.003(4) -0.004(4)
N2 0.019(5) 0.017(5) 0.016(5) -0.006(4) -0.001(4) -0.007(4)
N3 0.017(5) 0.019(5) 0.021(5) -0.004(4) -0.004(4) 0.000(4)
N4 0.029(6) 0.022(5) 0.025(5) 0.004(4) 0.005(5) 0.000(5)
O1 0.024(3) 0.018(3) 0.009(3) -0.005(3) 0.001(3) 0.004(3)
O2 0.030(4) 0.012(3) 0.024(3) 0.003(3) -0.002(3) -0.003(3)
O3 0.029(4) 0.024(4) 0.028(4) 0.013(3) -0.006(3) -0.001(3)
O4 0.041(4) 0.037(4) 0.013(3) -0.005(3) -0.004(3) 0.000(3)
O5 0.094(11) 0.035(7) 0.107(12) 0.019(7) 0.023(9) -0.006(7)
O6 0.038(7) 0.043(8) 0.208(18) -0.011(10) 0.002(9) 0.007(6)
O7 0.148(18) 0.146(18) 0.071(11) 0.028(11) -0.019(11) -0.082(15)
O8 0.31(3) 0.140(18) 0.070(12) 0.031(12) -0.033(16) 0.069(19)
O9 0.21(3) 0.21(3) 0.26(3) 0.12(2) -0.01(2) -0.05(2)
O10 0.150(18) 0.24(3) 0.122(16) 0.096(17) -0.045(15) 0.010(18)
S1 0.048(2) 0.0280(19) 0.049(2) -0.0012(17) -0.0074(18) -0.0046(17)
S2 0.142(8) 0.271(13) 0.130(8) 0.097(9) -0.008(7) -0.005(9)
F1 0.084(9) 0.062(8) 0.125(11) 0.029(8) -0.013(8) -0.036(7)
F2 0.091(10) 0.194(18) 0.057(8) -0.031(10) -0.022(7) -0.017(11)
F3 0.062(8) 0.088(10) 0.183(16) -0.009(10) 0.013(9) 0.025(7)
F4 0.135(17) 0.19(2) 0.18(2) -0.004(17) -0.034(15) 0.053(15)
F5 0.18(3) 0.31(4) 0.24(3) 0.04(3) -0.05(2) -0.03(3)
F6 0.23(3) 0.40(5) 0.15(2) -0.13(3) 0.01(2) -0.04(3)
C1 0.012(5) 0.019(6) 0.023(6) 0.001(5) -0.009(4) -0.002(4)
C2 0.037(7) 0.004(5) 0.024(6) 0.006(4) 0.007(5) 0.000(5)
C3 0.016(5) 0.012(5) 0.017(5) 0.003(4) -0.001(4) -0.001(4)
C4 0.024(5) 0.005(4) 0.024(5) 0.006(4) -0.005(4) 0.003(4)
C5 0.020(6) 0.009(5) 0.027(6) 0.001(4) -0.005(5) 0.001(4)
C6 0.023(5) 0.034(6) 0.018(5) 0.004(5) -0.017(4) 0.004(5)
C7 0.042(8) 0.032(8) 0.025(7) -0.011(6) 0.002(6) -0.006(6)
C8 0.047(9) 0.033(8) 0.026(7) -0.001(6) -0.006(6) -0.017(7)
C9 0.039(8) 0.034(8) 0.021(6) 0.005(6) 0.004(6) -0.004(6)
C10 0.056(10) 0.041(9) 0.019(7) -0.005(6) 0.006(6) -0.006(7)
C11 0.030(7) 0.044(9) 0.032(7) 0.007(7) 0.004(6) -0.004(6)
C12 0.097(16) 0.065(13) 0.039(10) -0.029(9) 0.011(10) 0.012(11)
C13 0.051(10) 0.061(11) 0.041(9) 0.007(8) -0.007(8) -0.011(9)
C14 0.067(12) 0.038(9) 0.049(10) 0.006(8) 0.014(9) 0.017(8)
C15 0.094(15) 0.039(9) 0.043(10) -0.002(8) -0.016(10) -0.025(10)
C16 0.031(9) 0.083(14) 0.062(12) 0.008(11) 0.005(8) -0.013(9)
C17 0.022(6) 0.016(6) 0.040(8) 0.005(5) -0.002(5) 0.005(5)
C18 0.027(7) 0.005(5) 0.071(9) -0.004(6) 0.006(6) 0.005(5)
C19 0.040(8) 0.006(5) 0.047(8) -0.001(5) 0.005(6) -0.002(5)
C20 0.034(8) 0.020(7) 0.038(8) -0.001(6) 0.011(6) 0.007(6)
C21 0.023(6) 0.009(5) 0.050(8) -0.001(5) 0.002(6) 0.004(5)
C22 0.050(9) 0.018(6) 0.052(9) 0.010(6) 0.001(7) 0.014(6)
C23 0.046(9) 0.021(7) 0.085(13) -0.016(8) -0.010(9) -0.014(7)
C24 0.066(14) 0.071(14) 0.080(15) -0.024(12) -0.005(11) 0.005(11)
C25 0.045(9) 0.034(8) 0.057(10) 0.004(8) 0.023(8) 0.004(7)
C26 0.036(8) 0.033(8) 0.047(9) -0.010(7) -0.010(7) 0.006(6)
C27 0.028(7) 0.005(5) 0.038(7) -0.005(5) 0.002(6) 0.001(5)
C28 0.030(7) 0.014(6) 0.033(7) -0.010(5) 0.004(6) -0.008(5)
C29 0.030(7) 0.026(7) 0.045(8) -0.006(6) -0.004(6) -0.007(6)
C30 0.021(6) 0.021(6) 0.036(7) 0.001(5) -0.002(5) -0.002(5)
C31 0.025(7) 0.019(6) 0.039(8) -0.001(6) 0.002(6) -0.004(5)
C32 0.041(8) 0.008(6) 0.065(10) 0.008(6) -0.001(7) 0.003(5)
C33 0.056(10) 0.028(7) 0.051(9) -0.005(7) 0.023(8) -0.001(7)
C34 0.064(12) 0.059(11) 0.032(8) -0.001(8) -0.017(8) -0.008(9)
C35 0.032(8) 0.028(8) 0.069(11) 0.000(8) -0.001(8) -0.006(6)
C36 0.039(8) 0.026(7) 0.038(8) 0.000(6) 0.018(6) -0.009(6)
C37 0.048(10) 0.070(12) 0.033(8) 0.009(8) -0.001(7) 0.007(9)
C38 0.059(11) 0.031(8) 0.048(9) 0.022(7) 0.021(8) 0.003(7)
C39 0.050(10) 0.073(13) 0.048(10) 0.042(10) 0.011(8) 0.009(9)
C40 0.049(10) 0.075(13) 0.040(9) 0.033(9) 0.002(8) 0.013(10)
C41 0.070(12) 0.058(11) 0.026(8) 0.017(8) -0.013(8) 0.003(10)
C42 0.13(2) 0.11(2) 0.043(11) 0.026(12) 0.025(12) 0.050(17)
C43 0.060(13) 0.13(2) 0.065(13) 0.062(15) -0.003(10) -0.013(14)
C44 0.115(19) 0.045(11) 0.071(14) 0.017(10) -0.001(13) 0.023(12)
C45 0.055(13) 0.092(18) 0.11(2) 0.042(16) -0.007(13) -0.001(12)
C46 0.17(3) 0.10(2) 0.064(15) 0.022(15) -0.057(17) -0.01(2)
C47 0.032(8) 0.036(9) 0.081(13) -0.012(9) 0.000(8) 0.003(7)
C48 0.045(7) 0.056(8) 0.018(6) -0.013(6) 0.003(5) 0.000(6)
C49 0.042(9) 0.040(9) 0.055(10) -0.017(8) 0.004(8) -0.009(7)
Cl3 0.045(2) 0.054(3) 0.087(3) -0.008(2) -0.018(2) 0.001(2)
Cl4 0.053(3) 0.054(3) 0.128(5) -0.016(3) 0.023(3) -0.018(2)

loop_
_atom_type_symbol
_atom_type_description
_atom_type_scat_dispersion_real
_atom_type_scat_dispersion_imag
_atom_type_scat_source
C C 0.0033 0.0016 'International Tables Vol C Tables 4.2.6.8 and 6.1.1.4'
H H 0.0000 0.0000 'International Tables Vol C Tables 4.2.6.8 and 6.1.1.4'
N N 0.0061 0.0033 'International Tables Vol C Tables 4.2.6.8 and 6.1.1.4'
O O 0.0106 0.0060 'International Tables Vol C Tables 4.2.6.8 and 6.1.1.4'
F F 0.0171 0.0103 'International Tables Vol C Tables 4.2.6.8 and 6.1.1.4'
S S 0.1246 0.1234 'International Tables Vol C Tables 4.2.6.8 and 6.1.1.4'
Cl Cl 0.1484 0.1585 'International Tables Vol C Tables 4.2.6.8 and 6.1.1.4'
Ir Ir -1.4442 7.9887 'International Tables Vol C Tables 4.2.6.8 and 6.1.1.4'

loop_
_geom_angle_atom_site_label_1
_geom_angle_atom_site_label_2
_geom_angle_atom_site_label_3
_geom_angle
O2 Ir1 O1 80.8(3)
O2 Ir1 C11 124.5(5)
O1 Ir1 C11 127.9(5)
O2 Ir1 C7 106.6(5)
O1 Ir1 C7 166.8(4)
C11 Ir1 C7 38.9(5)
O2 Ir1 C10 163.2(5)
O1 Ir1 C10 104.7(4)
C11 Ir1 C10 39.9(6)
C7 Ir1 C10 65.1(5)
O2 Ir1 C8 118.3(4)
O1 Ir1 C8 146.8(5)
C11 Ir1 C8 65.7(6)
C7 Ir1 C8 38.5(6)
C10 Ir1 C8 65.2(5)
O2 Ir1 C9 154.4(5)
O1 Ir1 C9 112.8(4)
C11 Ir1 C9 65.2(5)
C7 Ir1 C9 64.8(5)
C10 Ir1 C9 37.5(6)
C8 Ir1 C9 39.7(5)
N3 Ir2 N1 76.7(4)
N3 Ir2 C19 109.2(5)
N1 Ir2 C19 164.2(5)
N3 Ir2 C20 98.0(5)
N1 Ir2 C20 126.2(5)
C19 Ir2 C20 39.6(5)
N3 Ir2 C21 121.4(4)
N1 Ir2 C21 99.4(4)
C19 Ir2 C21 64.8(5)
C20 Ir2 C21 38.2(5)
N3 Ir2 C17 160.8(4)
N1 Ir2 C17 104.5(4)
C19 Ir2 C17 65.0(5)
C20 Ir2 C17 65.5(5)
C21 Ir2 C17 39.4(5)
N3 Ir2 C18 145.4(5)
N1 Ir2 C18 137.8(5)
C19 Ir2 C18 38.7(5)
C20 Ir2 C18 65.2(5)
C21 Ir2 C18 64.3(5)
C17 Ir2 C18 38.0(5)
N3 Ir2 Cl1 88.0(3)
N1 Ir2 Cl1 84.3(3)
C19 Ir2 Cl1 110.1(4)
C20 Ir2 Cl1 149.4(4)
C21 Ir2 Cl1 150.5(4)
C17 Ir2 Cl1 111.2(3)
C18 Ir2 Cl1 93.2(4)
N4 Ir3 N2 75.5(4)
N4 Ir3 C30 107.8(5)
N2 Ir3 C30 110.9(4)
N4 Ir3 C29 99.6(5)
N2 Ir3 C29 147.6(5)
C30 Ir3 C29 39.2(5)
N4 Ir3 C31 142.6(5)
N2 Ir3 C31 99.2(4)
C30 Ir3 C31 38.6(5)
C29 Ir3 C31 65.0(5)
N4 Ir3 C28 124.3(5)
N2 Ir3 C28 160.2(4)
C30 Ir3 C28 65.0(5)
C29 Ir3 C28 38.3(5)
C31 Ir3 C28 65.0(5)
N4 Ir3 C27 163.4(4)
N2 Ir3 C27 120.7(4)
C30 Ir3 C27 65.0(5)
C29 Ir3 C27 65.2(5)
C31 Ir3 C27 38.6(5)
C28 Ir3 C27 39.4(5)
N4 Ir3 Cl2 87.6(3)
N2 Ir3 Cl2 86.2(3)
C30 Ir3 Cl2 159.0(4)
C29 Ir3 Cl2 126.0(4)
C31 Ir3 Cl2 129.4(4)
C28 Ir3 Cl2 94.8(3)
C27 Ir3 Cl2 96.2(3)
O3 Ir4 O4 78.8(3)
O3 Ir4 C41 159.5(6)
O4 Ir4 C41 108.9(6)
O3 Ir4 C37 156.3(6)
O4 Ir4 C37 111.8(6)
C41 Ir4 C37 39.3(7)
O3 Ir4 C40 122.0(6)
O4 Ir4 C40 135.2(6)
C41 Ir4 C40 39.6(7)
C37 Ir4 C40 66.3(7)
O3 Ir4 C39 105.7(6)
O4 Ir4 C39 173.9(6)
C41 Ir4 C39 65.5(8)
C37 Ir4 C39 65.7(7)
C40 Ir4 C39 38.9(7)
O3 Ir4 C38 121.2(6)
O4 Ir4 C38 143.0(5)
C41 Ir4 C38 64.1(7)
C37 Ir4 C38 38.7(7)
C40 Ir4 C38 63.9(7)
C39 Ir4 C38 37.8(6)
C4 N1 C1 116.4(10)
C4 N1 Ir2 128.9(7)
C1 N1 Ir2 114.6(8)
C2 N2 C3 118.1(9)
C2 N2 Ir3 126.2(8)
C3 N2 Ir3 115.6(7)
C5 N3 O2 115.2(9)
C5 N3 Ir2 117.6(8)
O2 N3 Ir2 126.9(7)
C6 N4 O4 110.3(10)
C6 N4 Ir3 120.5(8)
O4 N4 Ir3 129.0(8)
C5 O1 Ir1 110.7(7)
N3 O2 Ir1 111.5(6)
C6 O3 Ir4 111.3(8)
N4 O4 Ir4 115.7(7)
O6 S1 O7 116.1(13)
O6 S1 O5 115.2(10)
O7 S1 O5 114.7(11)
O6 S1 C47 103.1(8)
O7 S1 C47 99.8(10)
O5 S1 C47 105.0(9)
O8 S2 O10 121(2)
O8 S2 O9 107(2)
O10 S2 O9 119.3(17)
O8 S2 C48 107.7(12)
O10 S2 C48 97.9(17)
O9 S2 C48 99.2(17)
N1 C1 C2 120.4(10)
N1 C1 C5 115.6(10)
C2 C1 C5 124.1(10)
N2 C2 C1 121.5(10)
N2 C3 C4 120.6(10)
N2 C3 C6 115.8(10)
C4 C3 C6 123.5(10)
N1 C4 C3 122.6(10)
N3 C5 O1 121.7(10)
N3 C5 C1 115.4(10)
O1 C5 C1 122.8(10)
O3 C6 N4 123.8(11)
O3 C6 C3 123.7(11)
N4 C6 C3 112.3(11)
C11 C7 C8 109.9(12)
C11 C7 C12 125.2(15)
C8 C7 C12 124.8(14)
C11 C7 Ir1 69.7(8)
C8 C7 Ir1 71.8(8)
C12 C7 Ir1 124.3(12)
C7 C8 C13 128.6(14)
C7 C8 C9 106.0(12)
C13 C8 C9 125.2(15)
C7 C8 Ir1 69.7(8)
C13 C8 Ir1 127.5(11)
C9 C8 Ir1 70.5(7)
C10 C9 C8 108.7(13)
C10 C9 C14 126.5(14)
C8 C9 C14 124.7(14)
C10 C9 Ir1 70.6(9)
C8 C9 Ir1 69.8(8)
C14 C9 Ir1 128.2(10)
C9 C10 C11 108.2(13)
C9 C10 C15 127.0(15)
C11 C10 C15 124.7(16)
C9 C10 Ir1 71.9(9)
C11 C10 Ir1 68.5(8)
C15 C10 Ir1 123.0(11)
C7 C11 C10 107.1(13)
C7 C11 C16 126.8(15)
C10 C11 C16 126.1(15)
C7 C11 Ir1 71.4(8)
C10 C11 Ir1 71.6(8)
C16 C11 Ir1 123.9(11)
C18 C17 C21 107.0(12)
C18 C17 C22 125.9(12)
C21 C17 C22 126.8(13)
C18 C17 Ir2 71.6(7)
C21 C17 Ir2 70.0(7)
C22 C17 Ir2 128.4(9)
C17 C18 C19 108.9(12)
C17 C18 C23 125.1(15)
C19 C18 C23 126.0(15)
C17 C18 Ir2 70.5(7)
C19 C18 Ir2 69.2(7)
C23 C18 Ir2 125.9(10)
C18 C19 C20 107.8(13)
C18 C19 C24 127.2(14)
C20 C19 C24 124.4(14)
C18 C19 Ir2 72.2(8)
C20 C19 Ir2 70.5(7)
C24 C19 Ir2 129.3(11)
C21 C20 C19 107.2(12)
C21 C20 C25 125.4(14)
C19 C20 C25 127.3(14)
C21 C20 Ir2 71.3(7)
C19 C20 Ir2 69.8(8)
C25 C20 Ir2 126.3(10)
C20 C21 C17 109.0(12)
C20 C21 C26 127.6(13)
C17 C21 C26 123.4(13)
C20 C21 Ir2 70.6(8)
C17 C21 Ir2 70.6(7)
C26 C21 Ir2 125.8(9)
C31 C27 C28 106.5(11)
C31 C27 C32 127.3(12)
C28 C27 C32 126.0(12)
C31 C27 Ir3 69.9(7)
C28 C27 Ir3 69.5(6)
C32 C27 Ir3 122.3(8)
C29 C28 C27 108.4(11)
C29 C28 C33 129.9(13)
C27 C28 C33 121.6(13)
C29 C28 Ir3 70.7(7)
C27 C28 Ir3 71.0(6)
C33 C28 Ir3 126.7(9)
C28 C29 C30 107.7(12)
C28 C29 C34 124.4(14)
C30 C29 C34 127.8(14)
C28 C29 Ir3 71.0(7)
C30 C29 Ir3 69.3(7)
C34 C29 Ir3 126.8(11)
C31 C30 C29 108.7(11)
C31 C30 C35 126.8(13)
C29 C30 C35 124.2(13)
C31 C30 Ir3 72.0(7)
C29 C30 Ir3 71.5(7)
C35 C30 Ir3 127.6(9)
C30 C31 C27 108.6(12)
C30 C31 C36 125.3(12)
C27 C31 C36 126.0(13)
C30 C31 Ir3 69.4(7)
C27 C31 Ir3 71.5(7)
C36 C31 Ir3 127.8(9)
C38 C37 C41 105.8(16)
C38 C37 C42 127.1(19)
C41 C37 C42 127(2)
C38 C37 Ir4 72.1(9)
C41 C37 Ir4 70.0(9)
C42 C37 Ir4 124.2(13)
C39 C38 C37 111.1(17)
C39 C38 C43 124.0(19)
C37 C38 C43 124.9(17)
C39 C38 Ir4 71.1(9)
C37 C38 Ir4 69.2(9)
C43 C38 Ir4 125.6(12)
C38 C39 C40 106.7(18)
C38 C39 C44 125.6(19)
C40 C39 C44 127.7(18)
C38 C39 Ir4 71.1(10)
C40 C39 Ir4 69.2(10)
C44 C39 Ir4 126.0(12)
C39 C40 C41 107.7(16)
C39 C40 C45 123(2)
C41 C40 C45 130(2)
C39 C40 Ir4 71.9(10)
C41 C40 Ir4 69.8(9)
C45 C40 Ir4 125.3(13)
C37 C41 C40 108.5(17)
C37 C41 C46 126(2)
C40 C41 C46 125(2)
C37 C41 Ir4 70.7(9)
C40 C41 Ir4 70.6(9)
C46 C41 Ir4 124.1(13)
F3 C47 F1 107.9(16)
F3 C47 F2 103.0(17)
F1 C47 F2 107.3(16)
F3 C47 S1 115.1(13)
F1 C47 S1 111.8(13)
F2 C47 S1 111.1(13)
F6 C48 F5 117(2)
F6 C48 F4 103(2)
F5 C48 F4 106.6(19)
F6 C48 S2 116(2)
F5 C48 S2 103.6(18)
F4 C48 S2 111.3(14)
Cl3 C49 Cl4 113.3(10)

loop_
_geom_bond_atom_site_label_1
_geom_bond_atom_site_label_2
_geom_bond_distance
Ir1 O2 1.981(8)
Ir1 O1 1.999(7)
Ir1 C11 2.105(14)
Ir1 C7 2.127(14)
Ir1 C10 2.147(16)
Ir1 C8 2.154(14)
Ir1 C9 2.163(14)
Ir2 N3 2.089(10)
Ir2 N1 2.096(10)
Ir2 C19 2.136(13)
Ir2 C20 2.145(13)
Ir2 C21 2.154(12)
Ir2 C17 2.161(12)
Ir2 C18 2.176(12)
Ir2 Cl1 2.388(3)
Ir3 N4 2.044(10)
Ir3 N2 2.098(9)
Ir3 C30 2.141(12)
Ir3 C29 2.170(13)
Ir3 C31 2.175(13)
Ir3 C28 2.175(11)
Ir3 C27 2.196(11)
Ir3 Cl2 2.395(3)
Ir4 O3 1.984(9)
Ir4 O4 1.999(9)
Ir4 C41 2.106(15)
Ir4 C37 2.116(16)
Ir4 C40 2.118(16)
Ir4 C39 2.153(18)
Ir4 C38 2.153(14)
N1 C4 1.332(14)
N1 C1 1.366(14)
N2 C2 1.300(15)
N2 C3 1.357(14)
N3 C5 1.300(14)
N3 O2 1.386(12)
N4 C6 1.333(16)
N4 O4 1.347(13)
O1 C5 1.309(13)
O3 C6 1.293(15)
O5 S1 1.421(13)
O6 S1 1.380(14)
O7 S1 1.398(18)
O8 S2 1.37(2)
O9 S2 1.479(17)
O10 S2 1.43(2)
S1 C47 1.804(17)
S2 C48 1.725(15)
F1 C47 1.31(2)
F2 C47 1.32(2)
F3 C47 1.289(19)
F4 C48 1.39(2)
F5 C48 1.34(3)
F6 C48 1.28(3)
C1 C2 1.407(16)
C1 C5 1.448(16)
C3 C4 1.370(15)
C3 C6 1.439(15)
C7 C11 1.41(2)
C7 C8 1.41(2)
C7 C12 1.55(2)
C8 C13 1.46(2)
C8 C9 1.466(19)
C9 C10 1.39(2)
C9 C14 1.52(2)
C10 C11 1.45(2)
C10 C15 1.51(2)
C11 C16 1.51(2)
C17 C18 1.41(2)
C17 C21 1.455(18)
C17 C22 1.522(19)
C18 C19 1.43(2)
C18 C23 1.489(19)
C19 C20 1.452(19)
C19 C24 1.51(2)
C20 C21 1.41(2)
C20 C25 1.489(19)
C21 C26 1.496(19)
C27 C31 1.443(17)
C27 C28 1.475(18)
C27 C32 1.496(18)
C28 C29 1.425(19)
C28 C33 1.493(18)
C29 C30 1.446(19)
C29 C34 1.50(2)
C30 C31 1.428(18)
C30 C35 1.507(19)
C31 C36 1.478(18)
C37 C38 1.41(2)
C37 C41 1.42(2)
C37 C42 1.50(3)
C38 C39 1.40(2)
C38 C43 1.52(3)
C39 C40 1.42(3)
C39 C44 1.52(3)
C40 C41 1.43(3)
C40 C45 1.49(3)
C41 C46 1.47(3)
C49 Cl3 1.738(17)
C49 Cl4 1.749(16)

loop_
_platon_squeeze_void_nr
_platon_squeeze_void_average_x
_platon_squeeze_void_average_y
_platon_squeeze_void_average_z
_platon_squeeze_void_volume
_platon_squeeze_void_count_electrons
1 0.000 -0.006 0.000 529.9 55.1
2 0.000 0.495 0.500 529.9 53.3
3 0.500 0.919 0.500 530.0 53.9
4 0.500 0.580 1.000 530.0 53.7
